data_4119067
loop_
_publ_author_name
'Woodward, P.M.'
'Bhuvanesh, N.S.P.'

_publ_section_title
;
 Thermally induced A' - A site exchange in novel layered perovskitesAg2
 (Ca1.5 M3 O10) (M = Nb, Ta)
;
_journal_name_full 'Journal of the American Chemical Society'
_journal_page_first 14294
_journal_page_last 14295
_journal_paper_doi 10.1021/ja027805m
_journal_volume 124
_journal_year 2002
_chemical_formula_sum 'Ag2 Ca1.5 Nb3 O10'
_chemical_name_systematic '(Ag1.1 Ca0.9) (Ca0.6 Ag0.9 Nb3 O10)'
_space_group_IT_number 139
_symmetry_space_group_name_Hall '-I 4 2'
_symmetry_space_group_name_H-M 'I 4/m m m'
_cell_angle_alpha 90
_cell_angle_beta 90
_cell_angle_gamma 90
_cell_formula_units_Z 2
_cell_length_a 3.8994
_cell_length_b 3.8994
_cell_length_c 29.015
_cell_volume 441.182
_citation_journal_id_ASTM JACSAT
_cod_data_source_file silver2-3_34.cif
_cod_data_source_block Ag2Ca1.5Nb3O10
_cod_original_cell_volume 441.1824
_cod_database_code 4119067

loop_
_symmetry_equiv_pos_as_xyz
x,y,z
-y,x,z
-x,-y,z
y,-x,z
x,-y,-z
y,x,-z
-x,y,-z
-y,-x,-z
-x,-y,-z
y,-x,-z
x,y,-z
-y,x,-z
-x,y,z
-y,-x,z
x,-y,z
y,x,z
x+1/2,y+1/2,z+1/2
-y+1/2,x+1/2,z+1/2
-x+1/2,-y+1/2,z+1/2
y+1/2,-x+1/2,z+1/2
x+1/2,-y+1/2,-z+1/2
y+1/2,x+1/2,-z+1/2
-x+1/2,y+1/2,-z+1/2
-y+1/2,-x+1/2,-z+1/2
-x+1/2,-y+1/2,-z+1/2
y+1/2,-x+1/2,-z+1/2
x+1/2,y+1/2,-z+1/2
-y+1/2,x+1/2,-z+1/2
-x+1/2,y+1/2,z+1/2
-y+1/2,-x+1/2,z+1/2
x+1/2,-y+1/2,z+1/2
y+1/2,x+1/2,z+1/2

loop_
_atom_site_label
_atom_site_type_symbol
_atom_site_fract_x
_atom_site_fract_y
_atom_site_fract_z
_atom_site_occupancy
_atom_site_U_iso_or_equiv
Nb2 Nb+5 0 0 0.1418 1 0.0
Nb1 Nb+5 0 0 0 1 0.0
Ca1 Ca+2 0 0 0.2759 0.44 0.0
Ag1 Ag+1 0 0 0.2759 0.56 0.0
O3 O-2 0 0.5 0.1345 1 0.0
O4 O-2 0 0 0.2056 1 0.0
O1 O-2 0 0.5 0 1 0.0
Ca2 Ca+2 0 0 0.4275 0.31 0.0
Ag2 Ag+1 0 0 0.4275 0.44 0.0
O2 O-2 0 0 0.0681 1 0.0
